data_4108265
loop_
_publ_author_name
'Hiroyasu Furukawa'
'Jaheon Kim'
'Nathan W. Ockwig'
'Michael O'Keeffe'
'Omar M. Yaghi'

_publ_contact_author_address
; 
Department of Chemistry and Biochemistry
University of Caligornia-Los Angeles 
Los Angeles, CA 90095 
USA 
;
_publ_contact_author_email yaghi@chem.ucla.edu
_publ_contact_author_name 'Professor Omar M. Yaghi'
_publ_section_title
;
 Control of Vertex Geometry, Structure Dimensionality, Functionality, and
 Pore Metrics in the Reticular Synthesis of Crystalline Metal-Organic
 Frameworks and Polyhedra
;
_journal_name_full 'Journal of the American Chemical Society'
_journal_page_first 11650
_journal_page_last 11661
_journal_paper_doi 10.1021/ja803783c
_journal_volume 130
_journal_year 2008
_chemical_formula_moiety 'C358 H578 Cu24 N74 O185'
_chemical_formula_sum 'C358 H578 Cu24 N74 O185'
_chemical_formula_weight 10403.90
_chemical_name_common MOP-15
_chemical_name_systematic
; 
 ? 
;
_space_group_IT_number 87
_symmetry_cell_setting tetragonal
_symmetry_space_group_name_Hall '-I 4'
_symmetry_space_group_name_H-M 'I 4/m'
_atom_sites_solution_hydrogens geom
_atom_sites_solution_primary direct
_atom_sites_solution_secondary difmap
_audit_creation_method SHELXL-97
_cell_angle_alpha 90.00
_cell_angle_beta 90.00
_cell_angle_gamma 90.00
_cell_formula_units_Z 2
_cell_length_a 31.2356(14)
_cell_length_b 31.2356(14)
_cell_length_c 30.617(3)
_cell_measurement_reflns_used 1878
_cell_measurement_temperature 153(2)
_cell_measurement_theta_max 22.60
_cell_measurement_theta_min 2.27
_cell_volume 29872(3)
_computing_cell_refinement 'Bruker SAINT'
_computing_data_collection 'Bruker SMART'
_computing_data_reduction 'Bruker SAINT'
_computing_molecular_graphics 'Bruker SHELXTL'
_computing_publication_material 'Bruker SHELXTL'
_computing_structure_refinement 'SHELXL-97 (Sheldrick, 1997)'
_computing_structure_solution 'SHELXS-97 (Sheldrick, 1990)'
_diffrn_ambient_temperature 153(2)
_diffrn_measured_fraction_theta_full 0.998
_diffrn_measured_fraction_theta_max 0.998
_diffrn_measurement_device_type 'Bruker SMART APEX'
_diffrn_measurement_method 'phi and omega scans'
_diffrn_radiation_monochromator graphite
_diffrn_radiation_source 'fine-focus sealed tube'
_diffrn_radiation_type MoK\a
_diffrn_radiation_wavelength 0.71073
_diffrn_reflns_av_R_equivalents 0.0650
_diffrn_reflns_av_sigmaI/netI 0.0493
_diffrn_reflns_limit_h_max 21
_diffrn_reflns_limit_h_min -34
_diffrn_reflns_limit_k_max 32
_diffrn_reflns_limit_k_min -34
_diffrn_reflns_limit_l_max 31
_diffrn_reflns_limit_l_min -34
_diffrn_reflns_number 75873
_diffrn_reflns_theta_full 23.31
_diffrn_reflns_theta_max 23.31
_diffrn_reflns_theta_min 0.92
_diffrn_standards_decay_% none
_exptl_absorpt_coefficient_mu 0.912
_exptl_absorpt_correction_type empirical
_exptl_absorpt_process_details
;
SADABS; Sheldrick, 1996
ratio of minimum to maximum apparent transmission:  0.865803 
;
_exptl_crystal_colour green
_exptl_crystal_density_diffrn 1.157
_exptl_crystal_description 'truncated octahedron'
_exptl_crystal_F_000 10840
_exptl_crystal_size_max 0.21
_exptl_crystal_size_mid 0.19
_exptl_crystal_size_min 0.11
_platon_squeeze_details
;
;
_refine_diff_density_max 1.170
_refine_diff_density_min -0.724
_refine_diff_density_rms 0.135
_refine_ls_extinction_method none
_refine_ls_goodness_of_fit_ref 1.008
_refine_ls_matrix_type full
_refine_ls_number_parameters 698
_refine_ls_number_reflns 11031
_refine_ls_number_restraints 15
_refine_ls_restrained_S_all 1.009
_refine_ls_R_factor_all 0.0863
_refine_ls_R_factor_gt 0.0650
_refine_ls_shift/su_max 0.002
_refine_ls_shift/su_mean 0.000
_refine_ls_structure_factor_coef Fsqd
_refine_ls_weighting_details 'calc w=1/[\s^2^(Fo^2^)+(0.1341P)^2^+0.0000P] where P=(Fo^2^+2Fc^2^)/3'
_refine_ls_weighting_scheme calc
_refine_ls_wR_factor_gt 0.1829
_refine_ls_wR_factor_ref 0.1932
_reflns_number_gt 7888
_reflns_number_total 11031
_reflns_threshold_expression >2sigma(I)
_cod_data_source_file ja803783c_si_003.cif
_cod_data_source_block MOP-15
_cod_original_cell_volume 29872(4)
_cod_database_code 4108265

loop_
_symmetry_equiv_pos_as_xyz
'x, y, z'
'-x, -y, z'
'-y, x, z'
'y, -x, z'
'x+1/2, y+1/2, z+1/2'
'-x+1/2, -y+1/2, z+1/2'
'-y+1/2, x+1/2, z+1/2'
'y+1/2, -x+1/2, z+1/2'
'-x, -y, -z'
'x, y, -z'
'y, -x, -z'
'-y, x, -z'
'-x+1/2, -y+1/2, -z+1/2'
'x+1/2, y+1/2, -z+1/2'
'y+1/2, -x+1/2, -z+1/2'
'-y+1/2, x+1/2, -z+1/2'

loop_
_atom_site_label
_atom_site_type_symbol
_atom_site_fract_x
_atom_site_fract_y
_atom_site_fract_z
_atom_site_U_iso_or_equiv
_atom_site_adp_type
_atom_site_occupancy
_atom_site_symmetry_multiplicity
_atom_site_calc_flag
_atom_site_refinement_flags
_atom_site_disorder_assembly
_atom_site_disorder_group
Cu1 Cu -0.053955(18) 0.765242(19) 0.74305(2) 0.0352(2) Uani 1 1 d . . .
Cu2 Cu -0.040908(18) 0.822524(19) 0.68187(2) 0.0362(2) Uani 1 1 d . . .
Cu3 Cu -0.29148(3) 0.81907(3) 0.5000 0.0345(2) Uani 1 2 d S . .
Cu4 Cu -0.21961(3) 0.86286(3) 0.5000 0.0358(2) Uani 1 2 d S . .
O1 O -0.10578(11) 0.75041(11) 0.70985(11) 0.0443(9) Uani 1 1 d . . .
O2 O -0.09186(11) 0.79610(12) 0.65521(12) 0.0484(9) Uani 1 1 d . . .
O3 O -0.26233(11) 0.78504(11) 0.54553(11) 0.0425(9) Uani 1 1 d . . .
O4 O -0.20113(11) 0.82285(11) 0.54526(11) 0.0467(9) Uani 1 1 d . . .
O5 O -0.08552(11) 0.81279(11) 0.77062(11) 0.0450(9) Uani 1 1 d . . .
O6 O -0.07922(11) 0.85935(11) 0.71583(12) 0.0491(9) Uani 1 1 d . . .
O7 O -0.21253(11) 1.00073(11) 0.76937(12) 0.0451(9) Uani 1 1 d . . .
O8 O -0.16106(11) 0.99276(11) 0.71926(13) 0.0493(9) Uani 1 1 d . . .
O9 O -0.02000(11) 0.72767(11) 0.70518(12) 0.0477(9) Uani 1 1 d . . .
O10 O -0.00470(12) 0.77814(12) 0.65649(13) 0.0505(10) Uani 1 1 d . . .
O11 O 0.13953(11) 0.69003(11) 0.54483(11) 0.0439(9) Uani 1 1 d . . .
O12 O 0.10351(11) 0.75163(12) 0.54515(12) 0.0508(10) Uani 1 1 d . . .
N1 N -0.23709(18) 0.67083(17) 0.65983(19) 0.0789(18) Uani 1 1 d . . .
H1A H -0.2273 0.6557 0.6819 0.095 Uiso 1 1 calc R . .
H1B H -0.2609 0.6632 0.6467 0.095 Uiso 1 1 calc R . .
N2 N -0.18402(15) 0.88173(16) 0.87838(15) 0.0599(13) Uani 1 1 d . . .
H2A H -0.2029 0.8981 0.8916 0.072 Uiso 1 1 calc R . .
H2B H -0.1751 0.8580 0.8910 0.072 Uiso 1 1 calc R . .
N3 N 0.0566(2) 0.59561(16) 0.6507(2) 0.101(2) Uani 1 1 d . . .
H3A H 0.0404 0.5866 0.6723 0.121 Uiso 1 1 calc R . .
H3B H 0.0736 0.5775 0.6370 0.121 Uiso 1 1 calc R . .
C1 C -0.15454(16) 0.75464(17) 0.65118(17) 0.0422(13) Uani 1 1 d . . .
C2 C -0.16927(15) 0.77795(16) 0.61581(17) 0.0395(12) Uani 1 1 d . . .
H2C H -0.1533 0.8016 0.6051 0.047 Uiso 1 1 calc R . .
C3 C -0.20745(16) 0.76645(16) 0.59613(16) 0.0388(12) Uani 1 1 d . . .
C4 C -0.23022(16) 0.73072(16) 0.61042(18) 0.0440(13) Uani 1 1 d . . .
H4A H -0.2560 0.7227 0.5961 0.053 Uiso 1 1 calc R . .
C5 C -0.21509(17) 0.70662(18) 0.64589(18) 0.0485(14) Uani 1 1 d . . .
C6 C -0.17745(17) 0.71933(17) 0.66609(18) 0.0475(14) Uani 1 1 d . . .
H6A H -0.1671 0.7037 0.6905 0.057 Uiso 1 1 calc R . .
C7 C -0.11443(16) 0.76790(17) 0.67389(18) 0.0425(13) Uani 1 1 d . . .
C8 C -0.22494(17) 0.79369(17) 0.55946(17) 0.0419(13) Uani 1 1 d . . .
C9 C -0.12342(16) 0.87781(15) 0.77555(17) 0.0370(12) Uani 1 1 d . . .
C10 C -0.13598(16) 0.91557(16) 0.75545(17) 0.0419(13) Uani 1 1 d . . .
H10A H -0.1245 0.9233 0.7278 0.050 Uiso 1 1 calc R . .
C11 C -0.16541(15) 0.94201(16) 0.77599(17) 0.0398(12) Uani 1 1 d . . .
C12 C -0.18167(17) 0.93057(16) 0.81681(18) 0.0446(13) Uani 1 1 d . . .
H12A H -0.2022 0.9484 0.8307 0.054 Uiso 1 1 calc R . .
C13 C -0.16812(16) 0.89333(17) 0.83735(17) 0.0439(13) Uani 1 1 d . . .
C14 C -0.13926(15) 0.86675(17) 0.81589(17) 0.0414(13) Uani 1 1 d . . .
H14A H -0.1304 0.8407 0.8292 0.050 Uiso 1 1 calc R . .
C15 C -0.09366(15) 0.84759(16) 0.75197(17) 0.0388(12) Uani 1 1 d . . .
C16 C -0.18098(16) 0.98132(15) 0.75340(18) 0.0395(12) Uani 1 1 d . . .
C17 C 0.02678(16) 0.71053(17) 0.64716(18) 0.0448(13) Uani 1 1 d . . .
C18 C 0.05317(16) 0.72525(17) 0.61411(18) 0.0450(13) Uani 1 1 d . . .
H18A H 0.0525 0.7546 0.6059 0.054 Uiso 1 1 calc R . .
C19 C 0.08072(15) 0.69714(16) 0.59294(17) 0.0395(12) Uani 1 1 d . . .
C20 C 0.08151(18) 0.65473(19) 0.6040(2) 0.0574(16) Uani 1 1 d . . .
H20A H 0.0999 0.6358 0.5886 0.069 Uiso 1 1 calc R . .
C21 C 0.0555(2) 0.63865(19) 0.6380(2) 0.0674(19) Uani 1 1 d . . .
C22 C 0.02847(19) 0.66797(18) 0.6596(2) 0.0609(17) Uani 1 1 d . . .
H22A H 0.0111 0.6583 0.6832 0.073 Uiso 1 1 calc R . .
C23 C -0.00121(16) 0.74135(18) 0.67108(18) 0.0430(13) Uani 1 1 d . . .
C24 C 0.11029(17) 0.71413(18) 0.55868(17) 0.0429(13) Uani 1 1 d . . .
O1S O -0.06519(12) 0.72216(12) 0.79625(13) 0.0536(10) Uani 1 1 d . . .
N1S N -0.0605(2) 0.7164(3) 0.8708(2) 0.115(3) Uani 1 1 d . . .
C1S C -0.0587(3) 0.7383(3) 0.8339(3) 0.109(3) Uani 1 1 d . . .
H1SA H -0.0522 0.7679 0.8355 0.131 Uiso 1 1 calc R . .
C2S C -0.0722(3) 0.6690(3) 0.8692(4) 0.140(4) Uani 1 1 d . . .
H2SA H -0.0774 0.6605 0.8388 0.210 Uiso 1 1 calc R . .
H2SB H -0.0982 0.6641 0.8864 0.210 Uiso 1 1 calc R . .
H2SC H -0.0487 0.6520 0.8812 0.210 Uiso 1 1 calc R . .
C3S C -0.0509(6) 0.7369(6) 0.9129(4) 0.278(11) Uani 1 1 d . . .
H3SA H -0.0437 0.7671 0.9081 0.417 Uiso 1 1 calc R . .
H3SB H -0.0267 0.7223 0.9267 0.417 Uiso 1 1 calc R . .
H3SC H -0.0761 0.7349 0.9319 0.417 Uiso 1 1 calc R . .
O2S O -0.3480(2) 0.7788(3) 0.5000 0.094(3) Uani 1 2 d S . .
N2S N -0.3592(5) 0.6997(4) 0.5000 0.128(4) Uani 1 2 d S . .
C4S C -0.3301(5) 0.7304(5) 0.5000 0.128(5) Uani 1 2 d S . .
H4SA H -0.3003 0.7243 0.5000 0.154 Uiso 1 2 calc SR . .
C5S C -0.4060(7) 0.7075(12) 0.5000 0.38(3) Uani 1 2 d S . .
H5SA H -0.4114 0.7384 0.5000 0.571 Uiso 1 2 calc SR . .
H5SB H -0.4187 0.6947 0.5261 0.571 Uiso 0.50 1 calc PR . .
H5SC H -0.4187 0.6947 0.4739 0.571 Uiso 0.50 1 calc PR . .
C6S C -0.3404(6) 0.6582(4) 0.5000 0.152(7) Uani 1 2 d S . .
H6SA H -0.3091 0.6609 0.5000 0.228 Uiso 1 2 calc SR . .
H6SB H -0.3495 0.6426 0.4739 0.228 Uiso 0.50 1 calc PR . .
H6SC H -0.3495 0.6426 0.5261 0.228 Uiso 0.50 1 calc PR . .
O3S O 0.21174(17) 0.84897(19) 0.11195(18) 0.0975(17) Uani 1 1 d D . .
N3S N 0.27184(16) 0.82867(16) 0.15025(18) 0.0601(13) Uani 1 1 d D . .
C7S C 0.2506(2) 0.8400(2) 0.1140(2) 0.0715(19) Uani 1 1 d D . .
H7SA H 0.2666 0.8414 0.0877 0.086 Uiso 1 1 calc R . .
C8S C 0.2501(2) 0.8250(2) 0.1918(2) 0.077(2) Uani 1 1 d D . .
H8SA H 0.2204 0.8348 0.1887 0.116 Uiso 1 1 calc R . .
H8SB H 0.2648 0.8426 0.2136 0.116 Uiso 1 1 calc R . .
H8SC H 0.2503 0.7950 0.2013 0.116 Uiso 1 1 calc R . .
C9S C 0.3155(2) 0.8149(3) 0.1470(3) 0.087(2) Uani 1 1 d D . .
H9SA H 0.3254 0.8185 0.1169 0.130 Uiso 1 1 calc R . .
H9SB H 0.3176 0.7847 0.1554 0.130 Uiso 1 1 calc R . .
H9SC H 0.3333 0.8322 0.1666 0.130 Uiso 1 1 calc R . .
O4S O 0.12598(17) 0.71806(16) 0.24159(17) 0.0875(16) Uani 1 1 d . . .
N4S N 0.13876(16) 0.77183(17) 0.28961(17) 0.0602(14) Uani 1 1 d . . .
C10S C 0.1144(2) 0.7426(2) 0.2712(2) 0.0671(18) Uani 1 1 d . . .
H10B H 0.0857 0.7400 0.2813 0.081 Uiso 1 1 calc R . .
C11S C 0.1820(2) 0.7802(2) 0.2753(2) 0.076(2) Uani 1 1 d . . .
H11A H 0.1893 0.7608 0.2513 0.115 Uiso 1 1 calc R . .
H11B H 0.2018 0.7757 0.2997 0.115 Uiso 1 1 calc R . .
H11C H 0.1842 0.8099 0.2652 0.115 Uiso 1 1 calc R . .
C12S C 0.1226(2) 0.7981(2) 0.3257(2) 0.0664(18) Uani 1 1 d . . .
H12B H 0.0933 0.7893 0.3327 0.100 Uiso 1 1 calc R . .
H12C H 0.1228 0.8283 0.3170 0.100 Uiso 1 1 calc R . .
H12D H 0.1409 0.7941 0.3513 0.100 Uiso 1 1 calc R . .
O5S O 0.4249(2) 0.9752(2) 0.3001(3) 0.151(3) Uani 1 1 d . . .
N5S N 0.3815(3) 0.9166(3) 0.2849(4) 0.126(3) Uani 1 1 d . . .
C13S C 0.4126(3) 0.9482(3) 0.2765(4) 0.128(4) Uani 1 1 d . . .
H13A H 0.4251 0.9476 0.2483 0.154 Uiso 1 1 calc R . .
C14S C 0.3632(3) 0.9116(4) 0.3297(4) 0.142(4) Uani 1 1 d . . .
H14B H 0.3769 0.9321 0.3496 0.213 Uiso 1 1 calc R . .
H14C H 0.3684 0.8824 0.3402 0.213 Uiso 1 1 calc R . .
H14D H 0.3323 0.9170 0.3289 0.213 Uiso 1 1 calc R . .
C15S C 0.3689(4) 0.8891(3) 0.2461(4) 0.170(6) Uani 1 1 d . . .
H15A H 0.3866 0.8967 0.2208 0.255 Uiso 1 1 calc R . .
H15B H 0.3387 0.8939 0.2391 0.255 Uiso 1 1 calc R . .
H15C H 0.3734 0.8588 0.2533 0.255 Uiso 1 1 calc R . .
O6S O 0.0808(2) 0.5439(3) 0.5726(3) 0.153(3) Uani 1 1 d D . 1
N6S N 0.1436(8) 0.5344(7) 0.5185(9) 0.258(13) Uiso 0.50 1 d PD . 1
C16S C 0.1041(7) 0.5264(7) 0.5479(8) 0.153(9) Uiso 0.50 1 d PD . 1
C17S C 0.1427(5) 0.5817(5) 0.5000 0.062(5) Uiso 0.50 2 d SPD . 1
C18S C 0.1685(8) 0.4956(8) 0.5000 0.112(8) Uiso 0.50 2 d SPD . 1
N6S' N 0.0379(7) 0.4755(8) 0.5848(8) 0.209(10) Uiso 0.50 1 d PD A 2
C16' C 0.0695(8) 0.5076(7) 0.5659(9) 0.161(10) Uiso 0.50 1 d PD A 2
C17' C 0.0000 0.5000 0.6108(7) 0.194(8) Uiso 1 2 d SD . 2
C18' C 0.0386(9) 0.4272(8) 0.5714(10) 0.192(11) Uiso 0.50 1 d PD A 2
O1W O -0.0290(2) 0.86875(16) 0.63219(17) 0.119(2) Uani 1 1 d . . .
O2W O -0.16213(19) 0.8996(2) 0.5000 0.122(4) Uani 1 2 d S . .
O3W O -0.1227(5) 0.9226(5) 0.5920(7) 0.412(12) Uani 1 1 d . . .
O7S O 0.0457(8) 0.6462(12) 0.8927(5) 0.57(2) Uani 1 1 d D . .
N7S N 0.0336(3) 0.6591(3) 0.8237(3) 0.123(3) Uani 1 1 d D . .
C19S C 0.0343(6) 0.6284(5) 0.8554(7) 0.37(2) Uani 1 1 d D . .
H19A H 0.0276 0.5990 0.8512 0.440 Uiso 1 1 calc R . .
C20S C 0.0446(4) 0.7013(5) 0.8400(7) 0.260(11) Uani 1 1 d D . .
H20B H 0.0488 0.7000 0.8717 0.389 Uiso 1 1 calc R . .
H20C H 0.0214 0.7213 0.8333 0.389 Uiso 1 1 calc R . .
H20D H 0.0711 0.7111 0.8260 0.389 Uiso 1 1 calc R . .
C21S C 0.0260(3) 0.6559(4) 0.7772(4) 0.146(4) Uani 1 1 d D . .
H21A H 0.0196 0.6261 0.7695 0.219 Uiso 1 1 calc R . .
H21B H 0.0515 0.6654 0.7613 0.219 Uiso 1 1 calc R . .
H21C H 0.0017 0.6741 0.7692 0.219 Uiso 1 1 calc R . .

loop_
_atom_site_aniso_label
_atom_site_aniso_U_11
_atom_site_aniso_U_22
_atom_site_aniso_U_33
_atom_site_aniso_U_23
_atom_site_aniso_U_13
_atom_site_aniso_U_12
Cu1 0.0347(3) 0.0387(4) 0.0323(4) 0.0094(3) 0.0037(3) 0.0002(3)
Cu2 0.0325(3) 0.0415(4) 0.0344(4) 0.0112(3) 0.0038(3) -0.0004(3)
Cu3 0.0357(5) 0.0394(5) 0.0284(5) 0.000 0.000 -0.0063(4)
Cu4 0.0381(5) 0.0418(5) 0.0276(5) 0.000 0.000 -0.0085(4)
O1 0.043(2) 0.056(2) 0.034(2) 0.0160(18) -0.0046(16) -0.0089(17)
O2 0.044(2) 0.059(2) 0.042(2) 0.0173(19) -0.0099(17) -0.0091(19)
O3 0.038(2) 0.049(2) 0.040(2) 0.0023(16) -0.0036(16) -0.0041(17)
O4 0.046(2) 0.055(2) 0.039(2) 0.0127(18) -0.0075(17) -0.0079(18)
O5 0.051(2) 0.043(2) 0.041(2) 0.0110(17) 0.0069(17) 0.0056(17)
O6 0.056(2) 0.047(2) 0.044(2) 0.0137(18) 0.0135(19) 0.0134(18)
O7 0.048(2) 0.040(2) 0.047(2) -0.0005(17) 0.0110(18) 0.0074(18)
O8 0.057(2) 0.041(2) 0.050(2) 0.0065(18) 0.0121(19) 0.0137(18)
O9 0.051(2) 0.045(2) 0.046(2) 0.0052(18) 0.0124(19) 0.0027(17)
O10 0.053(2) 0.047(2) 0.051(2) 0.0076(19) 0.0185(19) 0.0019(19)
O11 0.047(2) 0.046(2) 0.039(2) 0.0011(17) 0.0066(17) 0.0017(18)
O12 0.051(2) 0.053(2) 0.048(2) 0.0045(19) 0.0191(18) 0.0046(19)
N1 0.084(4) 0.082(4) 0.071(4) 0.037(3) -0.022(3) -0.038(3)
N2 0.062(3) 0.070(3) 0.047(3) 0.013(3) 0.016(2) 0.010(3)
N3 0.116(5) 0.050(3) 0.136(6) 0.020(4) 0.076(5) 0.009(3)
C1 0.039(3) 0.049(3) 0.038(3) 0.006(3) 0.001(2) 0.000(3)
C2 0.037(3) 0.040(3) 0.042(3) 0.004(2) 0.000(2) -0.004(2)
C3 0.041(3) 0.045(3) 0.031(3) 0.000(2) 0.000(2) 0.000(2)
C4 0.039(3) 0.051(3) 0.042(3) 0.007(3) 0.001(2) -0.005(3)
C5 0.050(3) 0.055(3) 0.040(3) 0.012(3) 0.001(3) -0.012(3)
C6 0.049(3) 0.054(3) 0.039(3) 0.008(3) -0.007(3) -0.003(3)
C7 0.040(3) 0.046(3) 0.042(4) 0.000(3) 0.005(3) -0.004(3)
C8 0.048(3) 0.048(3) 0.030(3) 0.002(2) 0.002(2) 0.002(3)
C9 0.040(3) 0.034(3) 0.038(3) 0.002(2) -0.002(2) 0.002(2)
C10 0.047(3) 0.041(3) 0.038(3) 0.001(2) 0.006(2) -0.007(3)
C11 0.037(3) 0.040(3) 0.042(3) -0.003(2) 0.005(2) -0.001(2)
C12 0.048(3) 0.043(3) 0.043(3) -0.007(3) 0.005(3) -0.006(3)
C13 0.044(3) 0.051(3) 0.036(3) 0.004(3) 0.006(2) -0.007(3)
C14 0.035(3) 0.046(3) 0.043(3) 0.007(3) 0.001(2) -0.001(2)
C15 0.031(3) 0.043(3) 0.043(3) 0.005(3) 0.000(2) 0.002(2)
C16 0.041(3) 0.032(3) 0.045(3) -0.007(2) 0.001(3) -0.004(2)
C17 0.042(3) 0.048(3) 0.045(3) 0.002(3) 0.009(3) -0.004(3)
C18 0.041(3) 0.049(3) 0.045(3) 0.000(3) -0.001(3) -0.002(3)
C19 0.039(3) 0.043(3) 0.036(3) -0.005(2) 0.007(2) 0.000(2)
C20 0.052(4) 0.056(4) 0.064(4) -0.005(3) 0.019(3) 0.003(3)
C21 0.075(4) 0.046(4) 0.081(5) 0.000(3) 0.025(4) 0.005(3)
C22 0.061(4) 0.051(4) 0.071(5) 0.003(3) 0.029(3) -0.003(3)
C23 0.033(3) 0.052(4) 0.043(3) 0.002(3) 0.004(2) -0.005(3)
C24 0.046(3) 0.048(3) 0.035(3) -0.001(3) 0.000(3) -0.002(3)
O1S 0.061(2) 0.062(2) 0.038(2) 0.018(2) -0.0025(19) -0.007(2)
N1S 0.127(6) 0.151(7) 0.067(5) 0.036(5) -0.015(4) -0.029(5)
C1S 0.102(7) 0.145(8) 0.081(7) 0.047(7) 0.000(5) -0.007(6)
C2S 0.138(8) 0.114(8) 0.167(11) 0.097(7) 0.018(7) 0.008(6)
C3S 0.39(3) 0.37(2) 0.076(9) 0.075(12) -0.086(12) -0.20(2)
O2S 0.085(5) 0.165(8) 0.032(4) 0.000 0.000 -0.079(5)
N2S 0.177(12) 0.109(9) 0.098(9) 0.000 0.000 -0.058(9)
C4S 0.136(12) 0.094(10) 0.154(15) 0.000 0.000 -0.050(9)
C5S 0.16(2) 0.70(7) 0.28(3) 0.000 0.000 -0.27(3)
C6S 0.26(2) 0.071(9) 0.126(13) 0.000 0.000 0.026(11)
O3S 0.078(4) 0.140(5) 0.074(4) 0.007(3) 0.016(3) 0.015(3)
N3S 0.064(3) 0.062(3) 0.055(4) -0.010(3) 0.010(3) 0.007(3)
C7S 0.076(5) 0.073(5) 0.066(5) -0.011(4) 0.018(4) -0.001(4)
C8S 0.094(5) 0.084(5) 0.053(4) -0.006(4) 0.018(4) 0.021(4)
C9S 0.065(5) 0.107(6) 0.088(6) -0.006(5) 0.018(4) 0.011(4)
O4S 0.111(4) 0.075(3) 0.077(4) -0.014(3) 0.035(3) -0.014(3)
N4S 0.062(3) 0.067(3) 0.052(3) -0.004(3) 0.014(3) 0.003(3)
C10S 0.079(5) 0.069(4) 0.053(4) 0.008(4) 0.014(4) -0.002(4)
C11S 0.061(4) 0.089(5) 0.079(5) 0.000(4) 0.020(4) -0.001(4)
C12S 0.069(4) 0.070(4) 0.060(4) -0.002(3) 0.014(3) 0.003(3)
O5S 0.100(4) 0.142(6) 0.212(8) -0.117(6) 0.032(5) -0.032(4)
N5S 0.100(6) 0.091(5) 0.186(10) -0.026(6) -0.034(6) 0.017(5)
C13S 0.092(7) 0.098(7) 0.196(13) -0.032(8) 0.019(7) 0.000(6)
C14S 0.109(8) 0.159(10) 0.158(12) -0.037(9) 0.022(8) -0.006(7)
C15S 0.175(11) 0.096(7) 0.240(15) -0.040(8) -0.113(11) -0.005(7)
O6S 0.130(6) 0.169(7) 0.160(7) -0.083(6) 0.002(5) 0.020(5)
O1W 0.228(7) 0.071(3) 0.059(3) 0.035(3) 0.015(4) -0.035(4)
O2W 0.040(4) 0.062(4) 0.265(12) 0.000 0.000 -0.029(3)
O3W 0.315(16) 0.40(2) 0.52(3) 0.162(19) 0.221(18) -0.071(14)
O7S 0.38(3) 1.15(7) 0.165(15) 0.02(3) 0.053(17) -0.11(3)
N7S 0.101(6) 0.106(6) 0.161(9) 0.047(6) 0.041(6) 0.036(5)
C19S 0.36(3) 0.27(2) 0.47(4) 0.25(3) 0.28(3) 0.23(2)
C20S 0.122(11) 0.25(2) 0.41(3) -0.10(2) -0.038(15) 0.035(13)
C21S 0.123(8) 0.213(13) 0.101(9) -0.002(9) -0.001(7) 0.037(8)

loop_
_atom_type_symbol
_atom_type_description
_atom_type_scat_dispersion_real
_atom_type_scat_dispersion_imag
_atom_type_scat_source
C C 0.0033 0.0016 'International Tables Vol C Tables 4.2.6.8 and 6.1.1.4'
H H 0.0000 0.0000 'International Tables Vol C Tables 4.2.6.8 and 6.1.1.4'
N N 0.0061 0.0033 'International Tables Vol C Tables 4.2.6.8 and 6.1.1.4'
O O 0.0106 0.0060 'International Tables Vol C Tables 4.2.6.8 and 6.1.1.4'
Cu Cu 0.3201 1.2651 'International Tables Vol C Tables 4.2.6.8 and 6.1.1.4'

loop_
_geom_angle_atom_site_label_1
_geom_angle_atom_site_label_2
_geom_angle_atom_site_label_3
_geom_angle
_geom_angle_site_symmetry_1
_geom_angle_site_symmetry_3
O9 Cu1 O1 89.92(16) . .
O9 Cu1 O5 166.88(14) . .
O1 Cu1 O5 89.26(15) . .
O9 Cu1 O7 89.79(15) . 3_665
O1 Cu1 O7 170.81(14) . 3_665
O5 Cu1 O7 88.94(15) . 3_665
O9 Cu1 O1S 99.34(15) . .
O1 Cu1 O1S 96.33(15) . .
O5 Cu1 O1S 93.77(15) . .
O7 Cu1 O1S 92.78(15) 3_665 .
O9 Cu1 Cu2 84.37(10) . .
O1 Cu1 Cu2 85.38(10) . .
O5 Cu1 Cu2 82.51(10) . .
O7 Cu1 Cu2 85.45(10) 3_665 .
O1S Cu1 Cu2 175.90(12) . .
O10 Cu2 O6 169.46(15) . .
O10 Cu2 O8 88.49(16) . 3_665
O6 Cu2 O8 90.30(16) . 3_665
O10 Cu2 O2 90.32(16) . .
O6 Cu2 O2 88.42(16) . .
O8 Cu2 O2 166.50(15) 3_665 .
O10 Cu2 O1W 95.5(2) . .
O6 Cu2 O1W 95.0(2) . .
O8 Cu2 O1W 96.1(2) 3_665 .
O2 Cu2 O1W 97.4(2) . .
O10 Cu2 Cu1 83.67(11) . .
O6 Cu2 Cu1 85.79(10) . .
O8 Cu2 Cu1 83.14(11) 3_665 .
O2 Cu2 Cu1 83.37(10) . .
O1W Cu2 Cu1 178.9(2) . .
O11 Cu3 O11 88.2(2) 4_465 11_466
O11 Cu3 O3 89.81(14) 4_465 .
O11 Cu3 O3 168.21(15) 11_466 .
O11 Cu3 O3 168.21(15) 4_465 10_556
O11 Cu3 O3 89.81(14) 11_466 10_556
O3 Cu3 O3 89.8(2) . 10_556
O11 Cu3 O2S 98.2(2) 4_465 .
O11 Cu3 O2S 98.2(2) 11_466 .
O3 Cu3 O2S 93.6(2) . .
O3 Cu3 O2S 93.6(2) 10_556 .
O11 Cu3 Cu4 84.78(11) 4_465 .
O11 Cu3 Cu4 84.78(11) 11_466 .
O3 Cu3 Cu4 83.47(10) . .
O3 Cu3 Cu4 83.47(10) 10_556 .
O2S Cu3 Cu4 175.8(3) . .
O4 Cu4 O4 90.4(2) 10_556 .
O4 Cu4 O12 168.90(16) 10_556 4_465
O4 Cu4 O12 88.74(16) . 4_465
O4 Cu4 O12 88.74(16) 10_556 11_466
O4 Cu4 O12 168.90(16) . 11_466
O12 Cu4 O12 90.0(2) 4_465 11_466
O4 Cu4 O2W 95.49(17) 10_556 .
O4 Cu4 O2W 95.49(17) . .
O12 Cu4 O2W 95.61(17) 4_465 .
O12 Cu4 O2W 95.61(17) 11_466 .
O4 Cu4 Cu3 85.38(11) 10_556 .
O4 Cu4 Cu3 85.38(11) . .
O12 Cu4 Cu3 83.52(11) 4_465 .
O12 Cu4 Cu3 83.52(11) 11_466 .
O2W Cu4 Cu3 178.75(19) . .
C7 O1 Cu1 121.8(3) . .
C7 O2 Cu2 123.7(3) . .
C8 O3 Cu3 123.1(3) . .
C8 O4 Cu4 122.4(3) . .
C15 O5 Cu1 124.0(3) . .
C15 O6 Cu2 121.2(3) . .
C16 O7 Cu1 121.6(3) . 4_465
C16 O8 Cu2 124.7(3) . 4_465
C23 O9 Cu1 122.3(3) . .
C23 O10 Cu2 124.6(3) . .
C24 O11 Cu3 122.4(3) . 3_665
C24 O12 Cu4 124.7(3) . 3_665
C5 N1 H1A 120.0 . .
C5 N1 H1B 120.0 . .
H1A N1 H1B 120.0 . .
C13 N2 H2A 120.0 . .
C13 N2 H2B 120.0 . .
H2A N2 H2B 120.0 . .
C21 N3 H3A 120.0 . .
C21 N3 H3B 120.0 . .
H3A N3 H3B 120.0 . .
C2 C1 C6 120.2(5) . .
C2 C1 C7 119.9(5) . .
C6 C1 C7 119.9(5) . .
C1 C2 C3 119.4(5) . .
C1 C2 H2C 120.3 . .
C3 C2 H2C 120.3 . .
C2 C3 C4 120.7(5) . .
C2 C3 C8 119.3(5) . .
C4 C3 C8 120.0(5) . .
C3 C4 C5 120.0(5) . .
C3 C4 H4A 120.0 . .
C5 C4 H4A 120.0 . .
N1 C5 C6 121.1(5) . .
N1 C5 C4 120.4(5) . .
C6 C5 C4 118.5(5) . .
C5 C6 C1 121.1(5) . .
C5 C6 H6A 119.5 . .
C1 C6 H6A 119.5 . .
O1 C7 O2 125.3(5) . .
O1 C7 C1 117.9(5) . .
O2 C7 C1 116.8(5) . .
O4 C8 O3 125.6(5) . .
O4 C8 C3 116.9(5) . .
O3 C8 C3 117.5(5) . .
C14 C9 C10 120.7(5) . .
C14 C9 C15 119.6(4) . .
C10 C9 C15 119.6(5) . .
C11 C10 C9 119.5(5) . .
C11 C10 H10A 120.2 . .
C9 C10 H10A 120.2 . .
C10 C11 C12 119.7(5) . .
C10 C11 C16 119.8(5) . .
C12 C11 C16 120.5(5) . .
C13 C12 C11 120.6(5) . .
C13 C12 H12A 119.7 . .
C11 C12 H12A 119.7 . .
C12 C13 C14 118.9(5) . .
C12 C13 N2 121.0(5) . .
C14 C13 N2 120.0(5) . .
C9 C14 C13 120.5(5) . .
C9 C14 H14A 119.7 . .
C13 C14 H14A 119.7 . .
O6 C15 O5 125.8(5) . .
O6 C15 C9 117.5(4) . .
O5 C15 C9 116.7(5) . .
O7 C16 O8 124.7(5) . .
O7 C16 C11 118.2(5) . .
O8 C16 C11 117.0(4) . .
C22 C17 C18 119.9(5) . .
C22 C17 C23 120.4(5) . .
C18 C17 C23 119.6(5) . .
C17 C18 C19 120.0(5) . .
C17 C18 H18A 120.0 . .
C19 C18 H18A 120.0 . .
C20 C19 C18 120.5(5) . .
C20 C19 C24 120.5(5) . .
C18 C19 C24 119.0(5) . .
C19 C20 C21 121.2(5) . .
C19 C20 H20A 119.4 . .
C21 C20 H20A 119.4 . .
N3 C21 C22 120.5(6) . .
N3 C21 C20 122.1(5) . .
C22 C21 C20 117.3(5) . .
C17 C22 C21 121.1(5) . .
C17 C22 H22A 119.5 . .
C21 C22 H22A 119.5 . .
O10 C23 O9 124.6(5) . .
O10 C23 C17 118.3(5) . .
O9 C23 C17 117.2(5) . .
O11 C24 O12 124.6(5) . .
O11 C24 C19 118.2(5) . .
O12 C24 C19 117.2(5) . .
C1S O1S Cu1 114.4(5) . .
C1S N1S C3S 121.1(10) . .
C1S N1S C2S 118.9(9) . .
C3S N1S C2S 119.9(9) . .
O1S C1S N1S 124.2(10) . .
O1S C1S H1SA 117.9 . .
N1S C1S H1SA 117.9 . .
N1S C2S H2SA 109.5 . .
N1S C2S H2SB 109.5 . .
H2SA C2S H2SB 109.5 . .
N1S C2S H2SC 109.5 . .
H2SA C2S H2SC 109.5 . .
H2SB C2S H2SC 109.5 . .
N1S C3S H3SA 109.5 . .
N1S C3S H3SB 109.5 . .
H3SA C3S H3SB 109.5 . .
N1S C3S H3SC 109.5 . .
H3SA C3S H3SC 109.5 . .
H3SB C3S H3SC 109.5 . .
C4S O2S Cu3 105.3(6) . .
C4S N2S C6S 112.1(15) . .
C4S N2S C5S 123.9(18) . .
C6S N2S C5S 123.9(17) . .
N2S C4S O2S 116.3(13) . .
N2S C4S H4SA 121.9 . .
O2S C4S H4SA 121.8 . .
N2S C5S H5SA 109.5 . .
N2S C5S H5SB 109.5 . .
H5SA C5S H5SB 109.5 . .
N2S C5S H5SC 109.5 . .
H5SA C5S H5SC 109.5 . .
H5SB C5S H5SC 109.5 . .
N2S C6S H6SA 109.5 . .
N2S C6S H6SB 109.5 . .
H6SA C6S H6SB 109.5 . .
N2S C6S H6SC 109.5 . .
H6SA C6S H6SC 109.5 . .
H6SB C6S H6SC 109.5 . .
C7S N3S C9S 119.5(6) . .
C7S N3S C8S 121.1(6) . .
C9S N3S C8S 118.9(6) . .
O3S C7S N3S 125.7(7) . .
O3S C7S H7SA 117.2 . .
N3S C7S H7SA 117.2 . .
N3S C8S H8SA 109.5 . .
N3S C8S H8SB 109.5 . .
H8SA C8S H8SB 109.5 . .
N3S C8S H8SC 109.5 . .
H8SA C8S H8SC 109.5 . .
H8SB C8S H8SC 109.5 . .
N3S C9S H9SA 109.5 . .
N3S C9S H9SB 109.5 . .
H9SA C9S H9SB 109.5 . .
N3S C9S H9SC 109.5 . .
H9SA C9S H9SC 109.5 . .
H9SB C9S H9SC 109.5 . .
C10S N4S C11S 122.5(6) . .
C10S N4S C12S 120.8(5) . .
C11S N4S C12S 116.7(5) . .
O4S C10S N4S 124.9(6) . .
O4S C10S H10B 117.6 . .
N4S C10S H10B 117.6 . .
N4S C11S H11A 109.5 . .
N4S C11S H11B 109.5 . .
H11A C11S H11B 109.5 . .
N4S C11S H11C 109.5 . .
H11A C11S H11C 109.5 . .
H11B C11S H11C 109.5 . .
N4S C12S H12B 109.5 . .
N4S C12S H12C 109.5 . .
H12B C12S H12C 109.5 . .
N4S C12S H12D 109.5 . .
H12B C12S H12D 109.5 . .
H12C C12S H12D 109.5 . .
C13S N5S C14S 120.4(9) . .
C13S N5S C15S 115.6(11) . .
C14S N5S C15S 124.0(10) . .
O5S C13S N5S 128.1(12) . .
O5S C13S H13A 116.0 . .
N5S C13S H13A 116.0 . .
N5S C14S H14B 109.5 . .
N5S C14S H14C 109.5 . .
H14B C14S H14C 109.5 . .
N5S C14S H14D 109.5 . .
H14B C14S H14D 109.5 . .
H14C C14S H14D 109.5 . .
N5S C15S H15A 109.5 . .
N5S C15S H15B 109.5 . .
H15A C15S H15B 109.5 . .
N5S C15S H15C 109.5 . .
H15A C15S H15C 109.5 . .
H15B C15S H15C 109.5 . .
N6S N6S C18S 68.5(11) 10_556 .
N6S N6S C16S 125.6(15) 10_556 .
C18S N6S C16S 119.2(18) . .
N6S N6S C17S 69.0(10) 10_556 .
C18S N6S C17S 127.5(19) . .
C16S N6S C17S 110.2(17) . .
O6S C16S N6S 142(2) . .
N6S C17S N6S 42(2) 10_556 .
N6S C18S N6S 43(2) . 10_556
C16' N6S' C18' 122(2) . .
C16' N6S' C17' 110.5(17) . .
C18' N6S' C17' 126.4(18) . .
N6S' C17' N6S' 121(2) 2_565 .
C19S N7S C20S 113.0(14) . .
C19S N7S C21S 130.9(13) . .
C20S N7S C21S 116.0(11) . .
O7S C19S N7S 109.0(18) . .
O7S C19S H19A 125.5 . .
N7S C19S H19A 125.5 . .
N7S C20S H20B 109.5 . .
N7S C20S H20C 109.5 . .
H20B C20S H20C 109.5 . .
N7S C20S H20D 109.5 . .
H20B C20S H20D 109.5 . .
H20C C20S H20D 109.5 . .
N7S C21S H21A 109.5 . .
N7S C21S H21B 109.5 . .
H21A C21S H21B 109.5 . .
N7S C21S H21C 109.5 . .
H21A C21S H21C 109.5 . .
H21B C21S H21C 109.5 . .

loop_
_geom_bond_atom_site_label_1
_geom_bond_atom_site_label_2
_geom_bond_distance
_geom_bond_site_symmetry_2
Cu1 O9 1.961(3) .
Cu1 O1 1.967(3) .
Cu1 O5 1.972(3) .
Cu1 O7 1.973(3) 3_665
Cu1 O1S 2.142(4) .
Cu1 Cu2 2.6222(8) .
Cu2 O10 1.950(4) .
Cu2 O6 1.959(3) .
Cu2 O8 1.958(4) 3_665
Cu2 O2 1.970(3) .
Cu2 O1W 2.130(4) .
Cu3 O11 1.972(3) 4_465
Cu3 O11 1.972(3) 11_466
Cu3 O3 1.975(3) .
Cu3 O3 1.975(3) 10_556
Cu3 O2S 2.167(6) .
Cu3 Cu4 2.6289(11) .
Cu4 O4 1.953(3) 10_556
Cu4 O4 1.953(3) .
Cu4 O12 1.955(3) 4_465
Cu4 O12 1.955(3) 11_466
Cu4 O2W 2.131(6) .
O1 C7 1.259(6) .
O2 C7 1.265(6) .
O3 C8 1.273(6) .
O4 C8 1.254(6) .
O5 C15 1.254(6) .
O6 C15 1.250(6) .
O7 C16 1.256(6) .
O7 Cu1 1.973(3) 4_465
O8 C16 1.268(6) .
O8 Cu2 1.958(4) 4_465
O9 C23 1.272(6) .
O10 C23 1.238(6) .
O11 C24 1.257(6) .
O11 Cu3 1.972(3) 3_665
O12 C24 1.260(6) .
O12 Cu4 1.955(3) 3_665
N1 C5 1.380(7) .
N1 H1A 0.8800 .
N1 H1B 0.8800 .
N2 C13 1.399(7) .
N2 H2A 0.8800 .
N2 H2B 0.8800 .
N3 C21 1.400(8) .
N3 H3A 0.8800 .
N3 H3B 0.8800 .
C1 C2 1.384(7) .
C1 C6 1.392(7) .
C1 C7 1.492(7) .
C2 C3 1.384(7) .
C2 H2C 0.9500 .
C3 C4 1.394(7) .
C3 C8 1.511(7) .
C4 C5 1.403(7) .
C4 H4A 0.9500 .
C5 C6 1.386(7) .
C6 H6A 0.9500 .
C9 C14 1.375(7) .
C9 C10 1.387(7) .
C9 C15 1.509(7) .
C10 C11 1.386(7) .
C10 H10A 0.9500 .
C11 C12 1.396(7) .
C11 C16 1.491(7) .
C12 C13 1.388(7) .
C12 H12A 0.9500 .
C13 C14 1.390(7) .
C14 H14A 0.9500 .
C17 C22 1.384(8) .
C17 C18 1.384(7) .
C17 C23 1.492(7) .
C18 C19 1.390(7) .
C18 H18A 0.9500 .
C19 C20 1.368(7) .
C19 C24 1.495(7) .
C20 C21 1.411(8) .
C20 H20A 0.9500 .
C21 C22 1.411(8) .
C22 H22A 0.9500 .
O1S C1S 1.273(10) .
N1S C1S 1.321(10) .
N1S C3S 1.470(14) .
N1S C2S 1.526(11) .
C1S H1SA 0.9500 .
C2S H2SA 0.9800 .
C2S H2SB 0.9800 .
C2S H2SC 0.9800 .
C3S H3SA 0.9800 .
C3S H3SB 0.9800 .
C3S H3SC 0.9800 .
O2S C4S 1.610(16) .
N2S C4S 1.322(15) .
N2S C6S 1.423(16) .
N2S C5S 1.48(3) .
C4S H4SA 0.9500 .
C5S H5SA 0.9800 .
C5S H5SB 0.9800 .
C5S H5SC 0.9800 .
C6S H6SA 0.9800 .
C6S H6SB 0.9800 .
C6S H6SC 0.9800 .
O3S C7S 1.248(8) .
N3S C7S 1.339(8) .
N3S C9S 1.433(7) .
N3S C8S 1.448(7) .
C7S H7SA 0.9500 .
C8S H8SA 0.9800 .
C8S H8SB 0.9800 .
C8S H8SC 0.9800 .
C9S H9SA 0.9800 .
C9S H9SB 0.9800 .
C9S H9SC 0.9800 .
O4S C10S 1.240(8) .
N4S C10S 1.317(8) .
N4S C11S 1.444(7) .
N4S C12S 1.465(8) .
C10S H10B 0.9500 .
C11S H11A 0.9800 .
C11S H11B 0.9800 .
C11S H11C 0.9800 .
C12S H12B 0.9800 .
C12S H12C 0.9800 .
C12S H12D 0.9800 .
O5S C13S 1.176(11) .
N5S C13S 1.405(12) .
N5S C14S 1.495(14) .
N5S C15S 1.521(13) .
C13S H13A 0.9500 .
C14S H14B 0.9800 .
C14S H14C 0.9800 .
C14S H14D 0.9800 .
C15S H15A 0.9800 .
C15S H15B 0.9800 .
C15S H15C 0.9800 .
O6S C16S 1.18(2) .
N6S N6S 1.13(6) 10_556
N6S C18S 1.55(2) .
N6S C16S 1.55(2) .
N6S C17S 1.58(2) .
C17S N6S 1.58(2) 10_556
C18S N6S 1.55(2) 10_556
N6S' C16' 1.52(2) .
N6S' C18' 1.56(2) .
N6S' C17' 1.62(2) .
C17' N6S' 1.62(2) 2_565
O7S C19S 1.321(19) .
N7S C19S 1.362(14) .
N7S C20S 1.451(13) .
N7S C21S 1.448(11) .
C19S H19A 0.9500 .
C20S H20B 0.9800 .
C20S H20C 0.9800 .
C20S H20D 0.9800 .
C21S H21A 0.9800 .
C21S H21B 0.9800 .
C21S H21C 0.9800 .

loop_
_geom_torsion_atom_site_label_1
_geom_torsion_atom_site_label_2
_geom_torsion_atom_site_label_3
_geom_torsion_atom_site_label_4
_geom_torsion
_geom_torsion_site_symmetry_1
_geom_torsion_site_symmetry_4
O9 Cu1 Cu2 O10 -5.13(16) . .
O1 Cu1 Cu2 O10 -95.50(16) . .
O5 Cu1 Cu2 O10 174.64(16) . .
O7 Cu1 Cu2 O10 85.11(16) 3_665 .
O1S Cu1 Cu2 O10 149.7(15) . .
O9 Cu1 Cu2 O6 174.82(16) . .
O1 Cu1 Cu2 O6 84.45(16) . .
O5 Cu1 Cu2 O6 -5.41(16) . .
O7 Cu1 Cu2 O6 -94.94(16) 3_665 .
O1S Cu1 Cu2 O6 -30.4(15) . .
O9 Cu1 Cu2 O8 -94.37(16) . 3_665
O1 Cu1 Cu2 O8 175.26(16) . 3_665
O5 Cu1 Cu2 O8 85.40(16) . 3_665
O7 Cu1 Cu2 O8 -4.13(16) 3_665 3_665
O1S Cu1 Cu2 O8 60.4(15) . 3_665
O9 Cu1 Cu2 O2 85.93(16) . .
O1 Cu1 Cu2 O2 -4.44(16) . .
O5 Cu1 Cu2 O2 -94.30(16) . .
O7 Cu1 Cu2 O2 176.17(16) 3_665 .
O1S Cu1 Cu2 O2 -119.3(15) . .
O9 Cu1 Cu2 O1W -48(8) . .
O1 Cu1 Cu2 O1W -139(8) . .
O5 Cu1 Cu2 O1W 132(8) . .
O7 Cu1 Cu2 O1W 42(8) 3_665 .
O1S Cu1 Cu2 O1W 107(8) . .
O11 Cu3 Cu4 O4 -178.95(15) 4_465 10_556
O11 Cu3 Cu4 O4 -90.28(15) 11_466 10_556
O3 Cu3 Cu4 O4 90.64(15) . 10_556
O3 Cu3 Cu4 O4 0.12(15) 10_556 10_556
O2S Cu3 Cu4 O4 45.38(11) . 10_556
O11 Cu3 Cu4 O4 90.28(15) 4_465 .
O11 Cu3 Cu4 O4 178.95(15) 11_466 .
O3 Cu3 Cu4 O4 -0.12(15) . .
O3 Cu3 Cu4 O4 -90.64(15) 10_556 .
O2S Cu3 Cu4 O4 -45.38(11) . .
O11 Cu3 Cu4 O12 1.03(15) 4_465 4_465
O11 Cu3 Cu4 O12 89.70(16) 11_466 4_465
O3 Cu3 Cu4 O12 -89.38(15) . 4_465
O3 Cu3 Cu4 O12 -179.89(15) 10_556 4_465
O2S Cu3 Cu4 O12 -134.63(12) . 4_465
O11 Cu3 Cu4 O12 -89.70(16) 4_465 11_466
O11 Cu3 Cu4 O12 -1.03(15) 11_466 11_466
O3 Cu3 Cu4 O12 179.89(15) . 11_466
O3 Cu3 Cu4 O12 89.38(15) 10_556 11_466
O2S Cu3 Cu4 O12 134.63(12) . 11_466
O11 Cu3 Cu4 O2W -44.34(10) 4_465 .
O11 Cu3 Cu4 O2W 44.34(10) 11_466 .
O3 Cu3 Cu4 O2W -134.74(10) . .
O3 Cu3 Cu4 O2W 134.74(10) 10_556 .
O2S Cu3 Cu4 O2W 180.0 . .
O9 Cu1 O1 C7 -80.5(4) . .
O5 Cu1 O1 C7 86.4(4) . .
O7 Cu1 O1 C7 7.7(12) 3_665 .
O1S Cu1 O1 C7 -179.8(4) . .
Cu2 Cu1 O1 C7 3.9(4) . .
O10 Cu2 O2 C7 90.3(4) . .
O6 Cu2 O2 C7 -79.2(4) . .
O8 Cu2 O2 C7 5.5(9) 3_665 .
O1W Cu2 O2 C7 -174.0(4) . .
Cu1 Cu2 O2 C7 6.8(4) . .
O11 Cu3 O3 C8 -83.0(4) 4_465 .
O11 Cu3 O3 C8 -2.8(9) 11_466 .
O3 Cu3 O3 C8 85.2(4) 10_556 .
O2S Cu3 O3 C8 178.8(4) . .
Cu4 Cu3 O3 C8 1.7(4) . .
O4 Cu4 O4 C8 -86.8(4) 10_556 .
O12 Cu4 O4 C8 82.1(4) 4_465 .
O12 Cu4 O4 C8 -1.4(11) 11_466 .
O2W Cu4 O4 C8 177.6(4) . .
Cu3 Cu4 O4 C8 -1.5(4) . .
O9 Cu1 O5 C15 9.8(9) . .
O1 Cu1 O5 C15 -76.7(4) . .
O7 Cu1 O5 C15 94.3(4) 3_665 .
O1S Cu1 O5 C15 -173.0(4) . .
Cu2 Cu1 O5 C15 8.7(4) . .
O10 Cu2 O6 C15 4.5(12) . .
O8 Cu2 O6 C15 -78.8(4) 3_665 .
O2 Cu2 O6 C15 87.8(4) . .
O1W Cu2 O6 C15 -175.0(4) . .
Cu1 Cu2 O6 C15 4.3(4) . .
O1 Cu1 O9 C23 92.4(4) . .
O5 Cu1 O9 C23 6.0(9) . .
O7 Cu1 O9 C23 -78.4(4) 3_665 .
O1S Cu1 O9 C23 -171.2(4) . .
Cu2 Cu1 O9 C23 7.1(4) . .
O6 Cu2 O10 C23 5.1(12) . .
O8 Cu2 O10 C23 88.6(4) 3_665 .
O2 Cu2 O10 C23 -78.0(4) . .
O1W Cu2 O10 C23 -175.4(5) . .
Cu1 Cu2 O10 C23 5.3(4) . .
C6 C1 C2 C3 1.6(8) . .
C7 C1 C2 C3 -177.3(5) . .
C1 C2 C3 C4 -2.6(8) . .
C1 C2 C3 C8 176.0(5) . .
C2 C3 C4 C5 1.7(8) . .
C8 C3 C4 C5 -176.8(5) . .
C3 C4 C5 N1 -179.0(5) . .
C3 C4 C5 C6 0.2(8) . .
N1 C5 C6 C1 178.0(6) . .
C4 C5 C6 C1 -1.3(9) . .
C2 C1 C6 C5 0.4(8) . .
C7 C1 C6 C5 179.2(5) . .
Cu1 O1 C7 O2 0.0(7) . .
Cu1 O1 C7 C1 -179.8(3) . .
Cu2 O2 C7 O1 -6.2(8) . .
Cu2 O2 C7 C1 173.6(3) . .
C2 C1 C7 O1 168.7(5) . .
C6 C1 C7 O1 -10.2(8) . .
C2 C1 C7 O2 -11.1(7) . .
C6 C1 C7 O2 170.0(5) . .
Cu4 O4 C8 O3 3.4(7) . .
Cu4 O4 C8 C3 -176.9(3) . .
Cu3 O3 C8 O4 -3.6(7) . .
Cu3 O3 C8 C3 176.7(3) . .
C2 C3 C8 O4 8.1(7) . .
C4 C3 C8 O4 -173.3(5) . .
C2 C3 C8 O3 -172.2(5) . .
C4 C3 C8 O3 6.4(7) . .
C14 C9 C10 C11 -1.1(8) . .
C15 C9 C10 C11 176.0(5) . .
C9 C10 C11 C12 0.7(8) . .
C9 C10 C11 C16 -176.4(5) . .
C10 C11 C12 C13 1.1(8) . .
C16 C11 C12 C13 178.2(5) . .
C11 C12 C13 C14 -2.4(8) . .
C11 C12 C13 N2 179.6(5) . .
C10 C9 C14 C13 -0.2(8) . .
C15 C9 C14 C13 -177.3(5) . .
C12 C13 C14 C9 1.9(8) . .
N2 C13 C14 C9 180.0(5) . .
Cu2 O6 C15 O5 1.0(7) . .
Cu2 O6 C15 C9 -179.2(3) . .
Cu1 O5 C15 O6 -8.7(7) . .
Cu1 O5 C15 C9 171.6(3) . .
C14 C9 C15 O6 -178.4(5) . .
C10 C9 C15 O6 4.5(7) . .
C14 C9 C15 O5 1.4(7) . .
C10 C9 C15 O5 -175.7(5) . .
Cu1 O7 C16 O8 -1.5(7) 4_465 .
Cu1 O7 C16 C11 178.3(3) 4_465 .
Cu2 O8 C16 O7 -4.3(7) 4_465 .
Cu2 O8 C16 C11 175.9(3) 4_465 .
C10 C11 C16 O7 168.4(5) . .
C12 C11 C16 O7 -8.6(7) . .
C10 C11 C16 O8 -11.7(7) . .
C12 C11 C16 O8 171.2(5) . .
C22 C17 C18 C19 1.3(8) . .
C23 C17 C18 C19 177.2(5) . .
C17 C18 C19 C20 1.0(8) . .
C17 C18 C19 C24 -177.4(5) . .
C18 C19 C20 C21 -2.0(9) . .
C24 C19 C20 C21 176.4(6) . .
C19 C20 C21 N3 -178.3(7) . .
C19 C20 C21 C22 0.7(10) . .
C18 C17 C22 C21 -2.6(10) . .
C23 C17 C22 C21 -178.5(6) . .
N3 C21 C22 C17 -179.4(7) . .
C20 C21 C22 C17 1.7(10) . .
Cu2 O10 C23 O9 -1.6(8) . .
Cu2 O10 C23 C17 178.1(3) . .
Cu1 O9 C23 O10 -5.6(7) . .
Cu1 O9 C23 C17 174.7(3) . .
C22 C17 C23 O10 -173.7(6) . .
C18 C17 C23 O10 10.4(8) . .
C22 C17 C23 O9 6.1(8) . .
C18 C17 C23 O9 -169.8(5) . .
Cu3 O11 C24 O12 1.8(7) 3_665 .
Cu3 O11 C24 C19 -179.6(3) 3_665 .
Cu4 O12 C24 O11 -0.3(8) 3_665 .
Cu4 O12 C24 C19 -179.0(3) 3_665 .
C20 C19 C24 O11 -9.6(8) . .
C18 C19 C24 O11 168.8(5) . .
C20 C19 C24 O12 169.2(5) . .
C18 C19 C24 O12 -12.4(7) . .
O9 Cu1 O1S C1S 133.5(5) . .
O1 Cu1 O1S C1S -135.5(5) . .
O5 Cu1 O1S C1S -45.9(5) . .
O7 Cu1 O1S C1S 43.3(5) 3_665 .
Cu2 Cu1 O1S C1S -21.1(18) . .
Cu1 O1S C1S N1S -174.4(7) . .
C3S N1S C1S O1S 177.6(11) . .
C2S N1S C1S O1S -1.9(14) . .
O11 Cu3 O2S C4S -135.32(11) 4_465 .
O11 Cu3 O2S C4S 135.32(11) 11_466 .
O3 Cu3 O2S C4S -45.00(10) . .
O3 Cu3 O2S C4S 45.00(10) 10_556 .
Cu4 Cu3 O2S C4S 0.0 . .
C6S N2S C4S O2S 180.0 . .
C5S N2S C4S O2S 0.0 . .
Cu3 O2S C4S N2S 180.0 . .
C9S N3S C7S O3S 173.5(7) . .
C8S N3S C7S O3S 1.1(11) . .
C11S N4S C10S O4S 3.5(11) . .
C12S N4S C10S O4S -177.4(6) . .
C14S N5S C13S O5S -6.7(17) . .
C15S N5S C13S O5S 173.6(11) . .
N6S N6S C16S O6S -111(4) 10_556 .
C18S N6S C16S O6S 166(3) . .
C17S N6S C16S O6S -33(5) . .
C18S N6S C17S N6S 38(3) . 10_556
C16S N6S C17S N6S -121.5(18) . 10_556
C16S N6S C18S N6S 120(2) . 10_556
C17S N6S C18S N6S -38(3) . 10_556
C16' N6S' C17' N6S' 75(2) . 2_565
C18' N6S' C17' N6S' -93(3) . 2_565
C20S N7S C19S O7S -1(2) . .
C21S N7S C19S O7S 175.6(16) . .

loop_
_platon_squeeze_void_nr
_platon_squeeze_void_average_x
_platon_squeeze_void_average_y
_platon_squeeze_void_average_z
_platon_squeeze_void_volume
_platon_squeeze_void_count_electrons
1 -0.024 -0.023 -0.090 8868.0 3161.3
2 0.000 0.500 0.250 15.9 9.8
3 0.000 0.500 0.750 15.9 8.1
4 0.500 0.000 0.250 15.9 8.1
5 0.500 0.000 0.750 15.9 9.8
